data_7005742
loop_
_publ_author_name
'Davies, Robert P.'
'Less, Robert J.'
'Lickiss, Paul D.'
'White, Andrew J. P.'

_publ_section_title
;
 Framework materials assembled from magnesium carboxylate building
 units.
;
_journal_issue 24
_journal_name_full 'Dalton transactions (Cambridge, England : 2003)'
_journal_page_first 2528
_journal_page_last 2535
_journal_paper_doi 10.1039/b705028c
_journal_year 2007
_chemical_formula_moiety 'C20 H24 Mg1.50 N2 O8'
_chemical_formula_sum 'C20 H24 Mg1.5 N2 O8'
_chemical_formula_weight 456.88
_chemical_name_systematic
;
?
;
_space_group_IT_number 14
_symmetry_cell_setting monoclinic
_symmetry_space_group_name_Hall '-P 2yn'
_symmetry_space_group_name_H-M 'P 1 21/n 1'
_atom_sites_solution_hydrogens geom
_atom_sites_solution_primary direct
_atom_sites_solution_secondary difmap
_audit_creation_method SHELXL-97
_cell_angle_alpha 90.00
_cell_angle_beta 111.21(3)
_cell_angle_gamma 90.00
_cell_formula_units_Z 4
_cell_length_a 15.076(3)
_cell_length_b 9.821(2)
_cell_length_c 16.555(5)
_cell_measurement_reflns_used 9228
_cell_measurement_temperature 173(2)
_cell_measurement_theta_max 32.1432
_cell_measurement_theta_min 3.7260
_cell_volume 2285.1(11)
_computing_cell_refinement 'CrysAlis RED, Oxford Diffraction Ltd'
_computing_data_collection 'CrysAlis CCD, Oxford Diffraction Ltd'
_computing_data_reduction 'CrysAlis RED, Oxford Diffraction Ltd'
_computing_molecular_graphics 'Bruker SHELXTL'
_computing_publication_material 'Bruker SHELXTL'
_computing_structure_refinement 'SHELXL-97 (Sheldrick, 1997)'
_computing_structure_solution 'SHELXS-97 (Sheldrick, 1990)'
_diffrn_ambient_temperature 173(2)
_diffrn_detector_area_resol_mean 15.9863
_diffrn_measured_fraction_theta_full 0.878
_diffrn_measured_fraction_theta_max 0.878
_diffrn_measurement_device_type 'OD Xcalibur 3'
_diffrn_measurement_method 'omega scans'
_diffrn_radiation_monochromator graphite
_diffrn_radiation_source 'Enhance (Mo) X-ray Source'
_diffrn_radiation_type MoK\a
_diffrn_radiation_wavelength 0.71073
_diffrn_reflns_av_R_equivalents 0.0611
_diffrn_reflns_av_sigmaI/netI 0.0761
_diffrn_reflns_limit_h_max 21
_diffrn_reflns_limit_h_min -22
_diffrn_reflns_limit_k_max 13
_diffrn_reflns_limit_k_min -14
_diffrn_reflns_limit_l_max 24
_diffrn_reflns_limit_l_min -23
_diffrn_reflns_number 24647
_diffrn_reflns_theta_full 31.63
_diffrn_reflns_theta_max 31.63
_diffrn_reflns_theta_min 3.69
_exptl_absorpt_coefficient_mu 0.139
_exptl_absorpt_correction_T_max 1.26761
_exptl_absorpt_correction_T_min 0.72803
_exptl_absorpt_correction_type multi-scan
_exptl_absorpt_process_details
;
CrysAlis RED, Oxford Diffraction Ltd.,
Version 1.171.29.8 (release 17-03-2006 CrysAlis171 .NET)
(compiled Mar 17 2006,10:57:34)
Empirical absorption correction using spherical harmonics,
implemented in SCALE3 ABSPACK scaling algorithm.
;
_exptl_crystal_colour Colourless
_exptl_crystal_density_diffrn 1.328
_exptl_crystal_density_method 'not measured'
_exptl_crystal_description tablets
_exptl_crystal_F_000 960
_exptl_crystal_size_max 0.20
_exptl_crystal_size_mid 0.18
_exptl_crystal_size_min 0.06
_refine_diff_density_max 1.288
_refine_diff_density_min -0.459
_refine_diff_density_rms 0.119
_refine_ls_extinction_method none
_refine_ls_goodness_of_fit_ref 1.642
_refine_ls_hydrogen_treatment constr
_refine_ls_matrix_type full
_refine_ls_number_parameters 352
_refine_ls_number_reflns 6763
_refine_ls_number_restraints 271
_refine_ls_restrained_S_all 1.670
_refine_ls_R_factor_all 0.1735
_refine_ls_R_factor_gt 0.1157
_refine_ls_shift/su_max 0.001
_refine_ls_shift/su_mean 0.000
_refine_ls_structure_factor_coef Fsqd
_refine_ls_weighting_details 'calc w=1/[\s^2^(Fo^2^)+(0.1000P)^2^+0.0000P] where P=(Fo^2^+2Fc^2^)/3'
_refine_ls_weighting_scheme calc
_refine_ls_wR_factor_gt 0.2769
_refine_ls_wR_factor_ref 0.2895
_reflns_number_gt 3869
_reflns_number_total 6763
_reflns_threshold_expression >2sigma(I)
_cod_data_source_file b705028c.txt
_cod_data_source_block Compound_1
_cod_depositor_comments
;
The following automatic conversions were performed:
'_symmetry_cell_setting' value 'Monoclinic' changed to 'monoclinic'
according to '/home/saulius/struct/CIF-dictionaries/cif_core.dic'
dictionary named 'cif_core.dic' version 2.4.1 from 2010-06-29.

Automatic conversion script
Id: cif_fix_enum 1527 2010-12-29 10:47:43Z saulius 
;
_cod_original_cell_volume 2285.0(10)
_cod_original_sg_symbol_H-M P2(1)/n
_cod_original_formula_sum 'C20 H24 Mg1.50 N2 O8'
_cod_database_code 7005742

loop_
_symmetry_equiv_pos_as_xyz
'x, y, z'
'-x+1/2, y+1/2, -z+1/2'
'-x, -y, -z'
'x-1/2, -y-1/2, z-1/2'

loop_
_atom_site_label
_atom_site_type_symbol
_atom_site_fract_x
_atom_site_fract_y
_atom_site_fract_z
_atom_site_U_iso_or_equiv
_atom_site_adp_type
_atom_site_occupancy
_atom_site_symmetry_multiplicity
_atom_site_calc_flag
_atom_site_refinement_flags
_atom_site_disorder_assembly
_atom_site_disorder_group
Mg1 Mg 0.65487(9) -0.08092(12) 0.88722(7) 0.0296(3) Uani 1 1 d . . .
Mg2 Mg 0.5000 0.0000 1.0000 0.0225(4) Uani 1 2 d S . .
C1 C 0.6941(3) 0.1339(4) 1.0193(2) 0.0310(8) Uani 1 1 d . . .
O2 O 0.7251(2) 0.0732(3) 0.96684(18) 0.0440(7) Uani 1 1 d . . .
O3 O 0.61167(17) 0.1300(3) 1.01802(16) 0.0341(6) Uani 1 1 d . . .
C4 C 0.7662(3) 0.2167(4) 1.0918(2) 0.0326(8) Uani 1 1 d . . .
C5 C 0.7380(3) 0.2732(6) 1.1542(3) 0.0549(13) Uani 1 1 d . . .
H5A H 0.6736 0.2651 1.1498 0.066 Uiso 1 1 calc R . .
C6 C 0.8031(3) 0.3428(6) 1.2246(3) 0.0547(13) Uani 1 1 d . . .
H6A H 0.7830 0.3788 1.2684 0.066 Uiso 1 1 calc R . .
C7 C 0.8962(3) 0.3593(4) 1.2308(2) 0.0330(8) Uani 1 1 d . . .
C8 C 0.9237(3) 0.3024(6) 1.1670(3) 0.0617(15) Uani 1 1 d . . .
H8A H 0.9877 0.3120 1.1703 0.074 Uiso 1 1 calc R . .
C9 C 0.8586(3) 0.2307(6) 1.0977(3) 0.0619(15) Uani 1 1 d . . .
H9A H 0.8787 0.1916 1.0547 0.074 Uiso 1 1 calc R . .
C10 C 0.9666(2) 0.4330(4) 1.3091(2) 0.0285(7) Uani 1 1 d . . .
O11 O 0.93929(19) 0.4513(3) 1.37180(16) 0.0380(6) Uani 1 1 d . . .
O12 O 1.04534(18) 0.4673(3) 1.30539(16) 0.0361(6) Uani 1 1 d . . .
C21 C 0.5607(3) -0.2640(4) 0.9262(3) 0.0376(9) Uani 1 1 d . . .
O22 O 0.5762(2) -0.2755(3) 0.85617(18) 0.0470(8) Uani 1 1 d . . .
O23 O 0.58002(17) -0.1539(2) 0.96834(16) 0.0310(6) Uani 1 1 d . . .
C24 C 0.5277(3) -0.3860(4) 0.9635(3) 0.0366(9) Uani 1 1 d . . .
C25 C 0.4932(3) -0.5025(4) 0.9142(3) 0.0395(9) Uani 1 1 d . . .
H25A H 0.4894 -0.5048 0.8557 0.047 Uiso 1 1 calc R . .
C26 C 0.5359(3) -0.3842(4) 1.0512(3) 0.0403(9) Uani 1 1 d . . .
H26A H 0.5609 -0.3065 1.0862 0.048 Uiso 1 1 calc R . .
O30 O 0.7160(2) -0.0804(3) 0.7968(2) 0.0544(9) Uani 1 1 d D . .
C30 C 0.7638(10) -0.0520(16) 0.7540(8) 0.088(8) Uiso 0.293(4) 1 d PD A 1
C31 C 0.8409(15) 0.058(2) 0.7858(16) 0.135(11) Uiso 0.293(4) 1 d PDU A 1
H31A H 0.9015 0.0137 0.8192 0.203 Uiso 0.293(4) 1 d PR A 1
H31B H 0.8253 0.1254 0.8221 0.203 Uiso 0.293(4) 1 d PR A 1
H31C H 0.8464 0.1029 0.7350 0.203 Uiso 0.293(4) 1 d PR A 1
N32 N 0.7515(8) -0.1140(10) 0.6791(6) 0.031(3) Uiso 0.293(4) 1 d PD A 1
C33 C 0.6733(15) -0.228(2) 0.6509(15) 0.128(10) Uiso 0.293(4) 1 d PDU A 1
H33A H 0.6992 -0.3141 0.6792 0.192 Uiso 0.293(4) 1 d PR A 1
H33B H 0.6508 -0.2394 0.5878 0.192 Uiso 0.293(4) 1 d PR A 1
H33C H 0.6201 -0.1995 0.6678 0.192 Uiso 0.293(4) 1 d PR A 1
C34 C 0.8050(12) -0.0915(17) 0.6220(9) 0.048(4) Uiso 0.293(4) 1 d PDU A 1
H34A H 0.7905 -0.0007 0.5959 0.072 Uiso 0.293(4) 1 d PR A 1
H34B H 0.7866 -0.1606 0.5762 0.072 Uiso 0.293(4) 1 d PR A 1
H34C H 0.8733 -0.0985 0.6555 0.072 Uiso 0.293(4) 1 d PR A 1
C30' C 0.7067(9) -0.0805(13) 0.7208(7) 0.040(4) Uiso 0.281(10) 1 d PD A 2
C31' C 0.6103(13) -0.128(3) 0.6538(13) 0.162(13) Uiso 0.281(10) 1 d PDU A 2
H31D H 0.6097 -0.2252 0.6412 0.243 Uiso 0.281(10) 1 d PR A 2
H31E H 0.6013 -0.0755 0.6009 0.243 Uiso 0.281(10) 1 d PR A 2
H31F H 0.5587 -0.1066 0.6746 0.243 Uiso 0.281(10) 1 d PR A 2
N32' N 0.7768(10) -0.0496(14) 0.6945(8) 0.062(6) Uiso 0.281(10) 1 d PD A 2
C33' C 0.8743(11) -0.005(2) 0.7615(12) 0.082(7) Uiso 0.281(10) 1 d PDU A 2
H33D H 0.8660 0.0621 0.8021 0.123 Uiso 0.281(10) 1 d PR A 2
H33E H 0.9137 0.0341 0.7316 0.123 Uiso 0.281(10) 1 d PR A 2
H33F H 0.9054 -0.0864 0.7935 0.123 Uiso 0.281(10) 1 d PR A 2
C34' C 0.7690(12) -0.0507(16) 0.6016(8) 0.032(4) Uiso 0.281(10) 1 d PDU A 2
H34D H 0.7648 -0.1444 0.5802 0.048 Uiso 0.281(10) 1 d PR A 2
H34E H 0.8249 -0.0061 0.5964 0.048 Uiso 0.281(10) 1 d PR A 2
H34F H 0.7115 -0.0007 0.5673 0.048 Uiso 0.281(10) 1 d PR A 2
C30" C 0.7290(9) -0.0331(12) 0.7334(7) 0.030(4) Uiso 0.276(11) 1 d PD A 3
C31" C 0.6815(16) 0.1008(17) 0.6950(14) 0.086(7) Uiso 0.276(11) 1 d PDU A 3
H31G H 0.6160 0.0997 0.6936 0.129 Uiso 0.276(11) 1 d PR A 3
H31H H 0.6809 0.1060 0.6357 0.129 Uiso 0.276(11) 1 d PR A 3
H31I H 0.7150 0.1801 0.7280 0.129 Uiso 0.276(11) 1 d PR A 3
N32" N 0.7903(9) -0.0915(15) 0.7026(8) 0.041(4) Uiso 0.276(11) 1 d PD A 3
C33" C 0.8394(17) -0.222(2) 0.7389(17) 0.126(11) Uiso 0.276(11) 1 d PDU A 3
H33G H 0.8673 -0.2140 0.8022 0.189 Uiso 0.276(11) 1 d PR A 3
H33H H 0.8902 -0.2364 0.7159 0.189 Uiso 0.276(11) 1 d PR A 3
H33I H 0.7954 -0.2994 0.7232 0.189 Uiso 0.276(11) 1 d PR A 3
C34" C 0.8086(19) -0.034(3) 0.6250(13) 0.139(14) Uiso 0.276(11) 1 d PDU A 3
H34G H 0.7495 0.0076 0.5859 0.208 Uiso 0.276(11) 1 d PR A 3
H34H H 0.8277 -0.1075 0.5949 0.208 Uiso 0.276(11) 1 d PR A 3
H34I H 0.8588 0.0356 0.6432 0.208 Uiso 0.276(11) 1 d PR A 3
C30* C 0.7439(12) -0.1184(16) 0.7397(9) 0.023(6) Uiso 0.150(10) 1 d PD A 4
C31* C 0.809(3) -0.241(3) 0.754(2) 0.156(19) Uiso 0.150(10) 1 d PDU A 4
H31J H 0.7987 -0.3088 0.7933 0.234 Uiso 0.150(10) 1 d PR A 4
H31K H 0.8745 -0.2058 0.7799 0.234 Uiso 0.150(10) 1 d PR A 4
H31L H 0.8006 -0.2838 0.6984 0.234 Uiso 0.150(10) 1 d PR A 4
N32* N 0.7194(15) -0.050(2) 0.6658(9) 0.055(8) Uiso 0.150(10) 1 d PD A 4
C33* C 0.652(2) 0.075(3) 0.654(2) 0.083(12) Uiso 0.150(10) 1 d PDU A 4
H33J H 0.6479 0.1045 0.7084 0.125 Uiso 0.150(10) 1 d PR A 4
H33K H 0.5895 0.0442 0.6143 0.125 Uiso 0.150(10) 1 d PR A 4
H33L H 0.6740 0.1504 0.6269 0.125 Uiso 0.150(10) 1 d PR A 4
C34* C 0.747(2) -0.082(3) 0.5901(13) 0.057(10) Uiso 0.150(10) 1 d PDU A 4
H34J H 0.8161 -0.0724 0.6082 0.085 Uiso 0.150(10) 1 d PR A 4
H34K H 0.7157 -0.0198 0.5418 0.085 Uiso 0.150(10) 1 d PR A 4
H34L H 0.7287 -0.1759 0.5716 0.085 Uiso 0.150(10) 1 d PR A 4
O40 O 0.7680(2) -0.2095(4) 0.9618(2) 0.0647(10) Uani 1 1 d D . .
C40 C 0.8407(6) -0.1943(10) 1.0236(6) 0.077(3) Uani 0.604(8) 1 d PDU A 1
C41 C 0.9211(8) -0.1091(14) 1.0132(10) 0.135(5) Uani 0.604(8) 1 d PDU A 1
H41A H 0.9708 -0.1697 1.0087 0.203 Uiso 0.604(8) 1 calc PR A 1
H41B H 0.9481 -0.0494 1.0636 0.203 Uiso 0.604(8) 1 calc PR A 1
H41C H 0.8957 -0.0537 0.9606 0.203 Uiso 0.604(8) 1 calc PR A 1
N42 N 0.8496(7) -0.2507(11) 1.0983(5) 0.116(4) Uani 0.604(8) 1 d PDU A 1
C43 C 0.7708(9) -0.3330(13) 1.1070(8) 0.115(5) Uani 0.604(8) 1 d PDU A 1
H43A H 0.7248 -0.2725 1.1180 0.173 Uiso 0.604(8) 1 calc PR A 1
H43B H 0.7966 -0.3968 1.1554 0.173 Uiso 0.604(8) 1 calc PR A 1
H43C H 0.7392 -0.3840 1.0533 0.173 Uiso 0.604(8) 1 calc PR A 1
C44 C 0.9376(9) -0.2380(16) 1.1794(8) 0.147(6) Uani 0.604(8) 1 d PDU A 1
H44A H 0.9916 -0.2815 1.1700 0.220 Uiso 0.604(8) 1 calc PR A 1
H44B H 0.9264 -0.2828 1.2278 0.220 Uiso 0.604(8) 1 calc PR A 1
H44C H 0.9519 -0.1415 1.1931 0.220 Uiso 0.604(8) 1 calc PR A 1
C40' C 0.8228(8) -0.2316(12) 1.0356(7) 0.052(4) Uiso 0.396(8) 1 d PDU A 5
C41' C 0.7959(13) -0.1955(19) 1.1136(9) 0.098(6) Uiso 0.396(8) 1 d PDU A 5
H41D H 0.8364 -0.1210 1.1461 0.147 Uiso 0.396(8) 1 calc PR A 5
H41E H 0.8048 -0.2753 1.1512 0.147 Uiso 0.396(8) 1 calc PR A 5
H41F H 0.7291 -0.1669 1.0934 0.147 Uiso 0.396(8) 1 calc PR A 5
N42' N 0.9071(7) -0.2899(11) 1.0516(7) 0.077(4) Uiso 0.396(8) 1 d PDU A 5
C43' C 0.9394(14) -0.3331(19) 0.9783(11) 0.128(8) Uiso 0.396(8) 1 d PDU A 5
H43D H 0.8867 -0.3782 0.9329 0.192 Uiso 0.396(8) 1 calc PR A 5
H43E H 0.9931 -0.3963 1.0007 0.192 Uiso 0.396(8) 1 calc PR A 5
H43F H 0.9592 -0.2526 0.9541 0.192 Uiso 0.396(8) 1 calc PR A 5
C44' C 0.9772(9) -0.3221(15) 1.1406(8) 0.078(5) Uiso 0.396(8) 1 d PDU A 5
H44D H 1.0328 -0.2625 1.1537 0.118 Uiso 0.396(8) 1 calc PR A 5
H44E H 0.9973 -0.4173 1.1426 0.118 Uiso 0.396(8) 1 calc PR A 5
H44F H 0.9472 -0.3074 1.1834 0.118 Uiso 0.396(8) 1 calc PR A 5

loop_
_atom_site_aniso_label
_atom_site_aniso_U_11
_atom_site_aniso_U_22
_atom_site_aniso_U_33
_atom_site_aniso_U_23
_atom_site_aniso_U_13
_atom_site_aniso_U_12
Mg1 0.0345(6) 0.0292(7) 0.0238(6) -0.0018(5) 0.0092(5) 0.0006(5)
Mg2 0.0267(8) 0.0214(8) 0.0170(7) 0.0001(6) 0.0052(6) -0.0009(6)
C1 0.0325(18) 0.0310(19) 0.0237(17) -0.0027(14) 0.0034(15) -0.0084(15)
O2 0.0371(14) 0.0591(19) 0.0334(14) -0.0156(13) 0.0098(12) -0.0132(13)
O3 0.0320(13) 0.0295(13) 0.0362(14) -0.0059(10) 0.0068(11) -0.0069(11)
C4 0.0321(18) 0.039(2) 0.0248(17) -0.0045(15) 0.0083(15) -0.0090(16)
C5 0.036(2) 0.087(4) 0.043(2) -0.029(2) 0.0167(19) -0.021(2)
C6 0.044(2) 0.081(4) 0.043(2) -0.035(2) 0.020(2) -0.019(2)
C7 0.0359(19) 0.041(2) 0.0193(16) -0.0055(14) 0.0060(14) -0.0068(16)
C8 0.029(2) 0.111(4) 0.047(3) -0.042(3) 0.0160(19) -0.021(2)
C9 0.039(2) 0.106(4) 0.045(3) -0.045(3) 0.021(2) -0.025(3)
C10 0.0298(17) 0.0332(19) 0.0193(15) -0.0010(13) 0.0048(13) 0.0027(15)
O11 0.0415(14) 0.0476(16) 0.0205(12) -0.0048(11) 0.0062(11) -0.0062(12)
O12 0.0352(14) 0.0452(15) 0.0239(13) -0.0053(10) 0.0060(11) -0.0080(12)
C21 0.050(2) 0.0239(18) 0.040(2) 0.0029(15) 0.0175(19) -0.0003(17)
O22 0.076(2) 0.0340(15) 0.0386(16) -0.0084(12) 0.0294(15) -0.0107(14)
O23 0.0388(14) 0.0226(12) 0.0326(13) 0.0038(10) 0.0141(11) 0.0006(10)
C24 0.047(2) 0.0275(19) 0.039(2) 0.0014(15) 0.0208(18) -0.0021(16)
C25 0.062(2) 0.0247(19) 0.035(2) 0.0004(15) 0.0213(19) -0.0042(18)
C26 0.059(3) 0.0264(19) 0.039(2) -0.0037(15) 0.022(2) -0.0051(17)
O30 0.072(2) 0.057(2) 0.0491(18) 0.0089(15) 0.0395(17) 0.0159(17)
O40 0.067(2) 0.083(3) 0.0444(19) 0.0208(17) 0.0201(17) 0.0351(19)
C40 0.044(5) 0.077(7) 0.096(7) 0.027(6) 0.010(5) 0.015(5)
C41 0.084(7) 0.146(9) 0.160(10) 0.009(8) 0.025(7) 0.019(7)
N42 0.111(8) 0.127(8) 0.069(6) 0.022(6) -0.018(6) -0.008(7)
C43 0.129(10) 0.134(11) 0.081(8) 0.026(7) 0.034(7) -0.006(9)
C44 0.146(9) 0.147(10) 0.118(9) 0.008(7) 0.012(7) 0.005(8)

loop_
_atom_type_symbol
_atom_type_description
_atom_type_scat_dispersion_real
_atom_type_scat_dispersion_imag
_atom_type_scat_source
C C 0.0033 0.0016 'International Tables Vol C Tables 4.2.6.8 and 6.1.1.4'
H H 0.0000 0.0000 'International Tables Vol C Tables 4.2.6.8 and 6.1.1.4'
N N 0.0061 0.0033 'International Tables Vol C Tables 4.2.6.8 and 6.1.1.4'
O O 0.0106 0.0060 'International Tables Vol C Tables 4.2.6.8 and 6.1.1.4'
Mg Mg 0.0486 0.0363 'International Tables Vol C Tables 4.2.6.8 and 6.1.1.4'

loop_
_geom_angle_atom_site_label_1
_geom_angle_atom_site_label_2
_geom_angle_atom_site_label_3
_geom_angle
_geom_angle_site_symmetry_1
_geom_angle_site_symmetry_3
_geom_angle_publ_flag
O30 Mg1 O2 102.02(14) . . ?
O30 Mg1 O12 89.02(13) . 4_565 ?
O2 Mg1 O12 97.44(13) . 4_565 ?
O30 Mg1 O40 86.94(13) . . ?
O2 Mg1 O40 86.89(15) . . ?
O12 Mg1 O40 174.62(14) 4_565 . ?
O30 Mg1 O23 159.97(13) . . ?
O2 Mg1 O23 96.32(11) . . ?
O12 Mg1 O23 96.56(11) 4_565 . ?
O40 Mg1 O23 86.09(12) . . ?
O30 Mg1 O22 100.36(13) . . ?
O2 Mg1 O22 154.67(13) . . ?
O12 Mg1 O22 94.64(13) 4_565 . ?
O40 Mg1 O22 82.60(15) . . ?
O23 Mg1 O22 60.11(10) . . ?
O30 Mg1 C21 129.99(15) . . ?
O2 Mg1 C21 125.09(13) . . ?
O12 Mg1 C21 99.46(13) 4_565 . ?
O40 Mg1 C21 80.48(15) . . ?
O23 Mg1 C21 30.11(11) . . ?
O22 Mg1 C21 30.28(11) . . ?
O30 Mg1 Mg2 161.24(10) . . ?
O2 Mg1 Mg2 77.34(9) . . ?
O12 Mg1 Mg2 72.59(8) 4_565 . ?
O40 Mg1 Mg2 111.64(10) . . ?
O23 Mg1 Mg2 33.10(7) . . ?
O22 Mg1 Mg2 85.22(8) . . ?
C21 Mg1 Mg2 59.18(9) . . ?
O11 Mg2 O11 180.000(1) 2_647 4_565 ?
O11 Mg2 O3 87.64(11) 2_647 . ?
O11 Mg2 O3 92.36(11) 4_565 . ?
O11 Mg2 O3 92.36(11) 2_647 3_657 ?
O11 Mg2 O3 87.64(11) 4_565 3_657 ?
O3 Mg2 O3 180.0 . 3_657 ?
O11 Mg2 O23 90.52(10) 2_647 . ?
O11 Mg2 O23 89.48(10) 4_565 . ?
O3 Mg2 O23 88.23(10) . . ?
O3 Mg2 O23 91.77(10) 3_657 . ?
O11 Mg2 O23 89.48(10) 2_647 3_657 ?
O11 Mg2 O23 90.52(10) 4_565 3_657 ?
O3 Mg2 O23 91.77(10) . 3_657 ?
O3 Mg2 O23 88.23(10) 3_657 3_657 ?
O23 Mg2 O23 180.00(12) . 3_657 ?
O11 Mg2 Mg1 111.10(8) 2_647 . ?
O11 Mg2 Mg1 68.90(8) 4_565 . ?
O3 Mg2 Mg1 63.62(8) . . ?
O3 Mg2 Mg1 116.38(8) 3_657 . ?
O23 Mg2 Mg1 33.99(7) . . ?
O23 Mg2 Mg1 146.01(7) 3_657 . ?
O11 Mg2 Mg1 68.90(8) 2_647 3_657 ?
O11 Mg2 Mg1 111.10(8) 4_565 3_657 ?
O3 Mg2 Mg1 116.38(8) . 3_657 ?
O3 Mg2 Mg1 63.62(8) 3_657 3_657 ?
O23 Mg2 Mg1 146.01(7) . 3_657 ?
O23 Mg2 Mg1 33.99(7) 3_657 3_657 ?
Mg1 Mg2 Mg1 180.0 . 3_657 ?
O3 C1 O2 126.1(3) . . ?
O3 C1 C4 117.0(3) . . ?
O2 C1 C4 116.9(3) . . ?
C1 O2 Mg1 123.9(2) . . ?
C1 O3 Mg2 142.2(2) . . ?
C9 C4 C5 119.4(3) . . ?
C9 C4 C1 121.7(3) . . ?
C5 C4 C1 118.8(3) . . ?
C4 C5 C6 120.7(4) . . ?
C7 C6 C5 120.5(4) . . ?
C6 C7 C8 118.3(3) . . ?
C6 C7 C10 119.6(3) . . ?
C8 C7 C10 122.1(3) . . ?
C7 C8 C9 120.8(4) . . ?
C4 C9 C8 120.3(4) . . ?
O12 C10 O11 126.7(3) . . ?
O12 C10 C7 117.6(3) . . ?
O11 C10 C7 115.7(3) . . ?
C10 O11 Mg2 137.1(2) . 2_657 ?
C10 O12 Mg1 131.6(2) . 4_666 ?
O23 C21 O22 120.0(3) . . ?
O23 C21 C24 119.8(3) . . ?
O22 C21 C24 119.9(3) . . ?
O23 C21 Mg1 59.40(19) . . ?
O22 C21 Mg1 61.4(2) . . ?
C24 C21 Mg1 166.1(3) . . ?
C21 O22 Mg1 88.3(2) . . ?
C21 O23 Mg2 135.3(3) . . ?
C21 O23 Mg1 90.5(2) . . ?
Mg2 O23 Mg1 112.91(11) . . ?
C25 C24 C26 119.2(3) . . ?
C25 C24 C21 121.4(4) . . ?
C26 C24 C21 119.3(3) . . ?
C24 C25 C26 121.4(4) . 3_647 ?
C25 C26 C24 119.3(4) 3_647 . ?
C30 O30 C30' 42.7(9) . . ?
C30 O30 C30* 34.4(10) . . ?
C30' O30 C30* 31.0(8) . . ?
C30 O30 C30" 25.8(8) . . ?
C30' O30 C30" 26.9(7) . . ?
C30* O30 C30" 41.3(9) . . ?
C30 O30 Mg1 163.8(7) . . ?
C30' O30 Mg1 148.7(6) . . ?
C30* O30 Mg1 161.3(8) . . ?
C30" O30 Mg1 153.1(6) . . ?
O30 C30 N32 121.8(12) . . ?
O30 C30 C31 120.0(13) . . ?
N32 C30 C31 118.2(12) . . ?
C30 N32 C34 127.4(10) . . ?
C30 N32 C33 116.1(10) . . ?
C34 N32 C33 116.5(11) . . ?
O30 C30' N32' 122.6(10) . . ?
O30 C30' C31' 118.0(12) . . ?
N32' C30' C31' 119.3(12) . . ?
C30' N32' C34' 124.3(11) . . ?
C30' N32' C33' 119.6(11) . . ?
C34' N32' C33' 116.0(11) . . ?
O30 C30" N32" 120.7(10) . . ?
O30 C30" C31" 119.2(11) . . ?
N32" C30" C31" 119.9(11) . . ?
C30" N32" C33" 121.7(12) . . ?
C30" N32" C34" 121.6(13) . . ?
C33" N32" C34" 116.5(13) . . ?
O30 C30* N32* 119.8(12) . . ?
O30 C30* C31* 120.3(14) . . ?
N32* C30* C31* 119.9(14) . . ?
C30* N32* C34* 126.6(14) . . ?
C30* N32* C33* 118.2(13) . . ?
C34* N32* C33* 115.2(13) . . ?
C40 O40 C40' 25.4(7) . . ?
C40 O40 Mg1 135.3(5) . . ?
C40' O40 Mg1 142.9(6) . . ?
O40 C40 N42 119.7(9) . . ?
O40 C40 C41 118.9(9) . . ?
N42 C40 C41 121.3(9) . . ?
C40 N42 C43 120.5(8) . . ?
C40 N42 C44 123.9(10) . . ?
C43 N42 C44 115.7(9) . . ?
O40 C40' N42' 121.9(10) . . ?
O40 C40' C41' 120.9(11) . . ?
N42' C40' C41' 117.3(11) . . ?
C40' N42' C44' 124.7(10) . . ?
C40' N42' C43' 121.3(10) . . ?
C44' N42' C43' 114.1(10) . . ?

loop_
_geom_bond_atom_site_label_1
_geom_bond_atom_site_label_2
_geom_bond_distance
_geom_bond_site_symmetry_2
_geom_bond_publ_flag
Mg1 O30 2.022(3) . ?
Mg1 O2 2.034(3) . ?
Mg1 O12 2.046(3) 4_565 ?
Mg1 O40 2.122(3) . ?
Mg1 O23 2.165(3) . ?
Mg1 O22 2.209(3) . ?
Mg1 C21 2.515(4) . ?
Mg1 Mg2 3.5670(14) . ?
Mg2 O11 2.041(3) 2_647 ?
Mg2 O11 2.041(3) 4_565 ?
Mg2 O3 2.047(2) . ?
Mg2 O3 2.047(2) 3_657 ?
Mg2 O23 2.115(2) . ?
Mg2 O23 2.115(2) 3_657 ?
Mg2 Mg1 3.5670(15) 3_657 ?
C1 O3 1.236(4) . ?
C1 O2 1.273(5) . ?
C1 C4 1.529(5) . ?
C4 C9 1.368(6) . ?
C4 C5 1.370(6) . ?
C5 C6 1.400(6) . ?
C6 C7 1.380(6) . ?
C7 C8 1.384(6) . ?
C7 C10 1.528(5) . ?
C8 C9 1.400(6) . ?
C10 O12 1.257(4) . ?
C10 O11 1.260(4) . ?
O11 Mg2 2.041(3) 2_657 ?
O12 Mg1 2.046(3) 4_666 ?
C21 O23 1.262(4) . ?
C21 O22 1.269(5) . ?
C21 C24 1.513(5) . ?
C24 C25 1.392(6) . ?
C24 C26 1.411(5) . ?
C25 C26 1.393(6) 3_647 ?
C26 C25 1.393(6) 3_647 ?
O30 C30 1.212(12) . ?
O30 C30' 1.213(10) . ?
O30 C30* 1.224(12) . ?
O30 C30" 1.227(10) . ?
C30 N32 1.333(12) . ?
C30 C31 1.532(15) . ?
N32 C34 1.465(12) . ?
N32 C33 1.567(14) . ?
C30' N32' 1.317(12) . ?
C30' C31' 1.547(14) . ?
N32' C34' 1.499(13) . ?
N32' C33' 1.550(15) . ?
C30" N32" 1.335(11) . ?
C30" C31" 1.522(14) . ?
N32" C33" 1.493(15) . ?
N32" C34" 1.518(15) . ?
C30* N32* 1.328(13) . ?
C30* C31* 1.521(15) . ?
N32* C34* 1.490(15) . ?
N32* C33* 1.550(16) . ?
O40 C40 1.209(8) . ?
O40 C40' 1.222(10) . ?
C40 N42 1.316(10) . ?
C40 C41 1.533(12) . ?
N42 C43 1.486(12) . ?
N42 C44 1.514(12) . ?
C40' N42' 1.329(12) . ?
C40' C41' 1.529(14) . ?
N42' C44' 1.503(12) . ?
N42' C43' 1.523(13) . ?
